data_1550433
loop_
_publ_author_name
'Viertl, Wolfgang'
'Pann, Johann'
'Pehn, Richard'
'Roithmeyer, Helena'
'Bendig, Marvin'
'Rodr\'iguez-Villal\'on, Alba'
'Bereiter, Raphael'
'Heiderscheid, Max'
'M\"uller, Thomas'
'Zhao, Xia'
'Hofer, Thomas S.'
'Thompson, Mark E.'
'Shi, Shuyang'
'Brueggeller, Peter'

_publ_section_title
;
 Performance of enhanced DuBois type water reduction catalysts (WRC) in
 artificial photosynthesis - effects of various proton relays during
 catalysis.
;
_journal_issue 0
_journal_name_full 'Faraday discussions'
_journal_page_first 141
_journal_page_last 161
_journal_paper_doi 10.1039/c8fd00162f
_journal_volume 215
_journal_year 2019
_chemical_formula_moiety 'C33 H28 Cl N O4 P2 Pd, F6 P, C2 H2 Cl2, 0.4(O)'
_chemical_formula_sum 'C35 H30 Cl3 F6 N O4.4 P3 Pd'
_chemical_formula_weight 954.66
_chemical_name_systematic '[PdCl(PNP-C2-Me)](PF6)'
_space_group_crystal_system monoclinic
_space_group_IT_number 14
_space_group_name_Hall '-P 2yn'
_space_group_name_H-M_alt 'P 1 21/n 1'
_symmetry_space_group_name_Hall '-P 2yn'
_symmetry_space_group_name_H-M 'P 1 21/n 1'
_atom_sites_solution_hydrogens geom
_audit_creation_method SHELXL-2014/7
_audit_update_record
;
2018-10-23 deposited with the CCDC.
2019-01-03 downloaded from the CCDC.
;
_cell_angle_alpha 90
_cell_angle_beta 113.138(1)
_cell_angle_gamma 90
_cell_formula_units_Z 4
_cell_length_a 12.3522(3)
_cell_length_b 26.1118(6)
_cell_length_c 13.6448(3)
_cell_measurement_reflns_used 9120
_cell_measurement_temperature 193(2)
_cell_measurement_theta_max 31.15
_cell_measurement_theta_min 2.25
_cell_volume 4046.96(16)
_computing_cell_refinement 'Bruker SAINT-V 8.34A'
_computing_data_collection 'Bruker Apex II'
_computing_data_reduction 'Bruker SAINT-V 8.34A'
_computing_molecular_graphics SHELXLE
_computing_publication_material SHELXL-2014/7
_computing_structure_refinement 'SHELXL-2014/7 (Sheldrick, 2014)'
_computing_structure_solution 'Bruker Apex II'
_diffrn_ambient_temperature 193(2)
_diffrn_detector_area_resol_mean 10.4
_diffrn_measured_fraction_theta_full 0.999
_diffrn_measured_fraction_theta_max 0.999
_diffrn_measurement_device_type 'Bruker D8 QUEST PHOTON 100'
_diffrn_measurement_method '\f and \w scans'
_diffrn_radiation_type MoK\a
_diffrn_radiation_wavelength 0.71073
_diffrn_reflns_av_R_equivalents 0.0316
_diffrn_reflns_av_unetI/netI 0.0157
_diffrn_reflns_Laue_measured_fraction_full 0.999
_diffrn_reflns_Laue_measured_fraction_max 0.999
_diffrn_reflns_limit_h_max 14
_diffrn_reflns_limit_h_min -14
_diffrn_reflns_limit_k_max 31
_diffrn_reflns_limit_k_min -31
_diffrn_reflns_limit_l_max 16
_diffrn_reflns_limit_l_min -16
_diffrn_reflns_number 70267
_diffrn_reflns_point_group_measured_fraction_full 0.999
_diffrn_reflns_point_group_measured_fraction_max 0.999
_diffrn_reflns_theta_full 25.242
_diffrn_reflns_theta_max 25.248
_diffrn_reflns_theta_min 2.252
_diffrn_source 'Incoatec Microfocus'
_exptl_absorpt_coefficient_mu 0.842
_exptl_absorpt_correction_T_max 0.920
_exptl_absorpt_correction_T_min 0.884
_exptl_absorpt_correction_type multi-scan
_exptl_absorpt_process_details 'Bruker SADABS-2014/5'
_exptl_crystal_colour yellow
_exptl_crystal_density_diffrn 1.567
_exptl_crystal_density_method 'not measured'
_exptl_crystal_description prism
_exptl_crystal_F_000 1912.8
_exptl_crystal_size_max 0.180
_exptl_crystal_size_mid 0.160
_exptl_crystal_size_min 0.120
_exptl_transmission_factor_max 0.920
_exptl_transmission_factor_min 0.884
_refine_diff_density_max 0.631
_refine_diff_density_min -1.051
_refine_diff_density_rms 0.083
_refine_ls_extinction_method none
_refine_ls_goodness_of_fit_ref 1.088
_refine_ls_hydrogen_treatment constr
_refine_ls_matrix_type full
_refine_ls_number_parameters 545
_refine_ls_number_reflns 7236
_refine_ls_number_restraints 0
_refine_ls_restrained_S_all 1.088
_refine_ls_R_factor_all 0.0424
_refine_ls_R_factor_gt 0.0387
_refine_ls_shift/su_max 0.001
_refine_ls_shift/su_mean 0.000
_refine_ls_structure_factor_coef Fsqd
_refine_ls_weighting_details 'w=1/[\s^2^(Fo^2^)+(0.0497P)^2^+8.4832P] where P=(Fo^2^+2Fc^2^)/3'
_refine_ls_weighting_scheme calc
_refine_ls_wR_factor_gt 0.1017
_refine_ls_wR_factor_ref 0.1033
_reflns_Friedel_coverage 0.000
_reflns_number_gt 6687
_reflns_number_total 7337
_reflns_threshold_expression 'I > 2\s(I)'
_cod_data_source_file c8fd00162f2.cif
_cod_data_source_block 9
_cod_depositor_comments 'Adding full bibliography for 1550432--1550436.cif.'
_cod_original_formula_sum 'C35 H30 Cl3 F6 N O4.40 P3 Pd'
_cod_database_code 1550433
_shelx_shelxl_version_number 2014/7
_shelx_space_group_comment
;
The symmetry employed for this shelxl refinement is uniquely defined
by the following loop, which should always be used as a source of
symmetry information in preference to the above space-group names.
They are only intended as comments.
;
_shelx_estimated_absorpt_t_min 0.884
_shelx_estimated_absorpt_t_max 0.920
_exptl_absorpt_special_details 'Bruker SADABS-2014/5'

loop_
_space_group_symop_operation_xyz
'x, y, z'
'-x+1/2, y+1/2, -z+1/2'
'-x, -y, -z'
'x-1/2, -y-1/2, z-1/2'

loop_
_atom_site_label
_atom_site_type_symbol
_atom_site_fract_x
_atom_site_fract_y
_atom_site_fract_z
_atom_site_U_iso_or_equiv
_atom_site_adp_type
_atom_site_occupancy
_atom_site_site_symmetry_order
_atom_site_calc_flag
_atom_site_refinement_flags_posn
_atom_site_refinement_flags_adp
_atom_site_refinement_flags_occupancy
Pd1 Pd 0.39837(2) 0.31157(2) 0.23739(2) 0.01868(9) Uani 1 1 d . . .
Cl1 Cl 0.32444(8) 0.27045(4) 0.07492(6) 0.0351(2) Uani 1 1 d . . .
P1 P 0.58268(7) 0.32166(3) 0.23670(6) 0.02031(17) Uani 1 1 d . . .
P2 P 0.22380(7) 0.31254(3) 0.26138(6) 0.02178(18) Uani 1 1 d . . .
O1 O 0.7914(2) 0.38284(10) 0.2433(2) 0.0440(7) Uani 1 1 d . . .
O2 O 0.5939(2) 0.22162(9) 0.32501(19) 0.0348(6) Uani 1 1 d . . .
O3 O 0.2250(2) 0.41160(10) 0.1696(2) 0.0381(6) Uani 1 1 d . . .
O4 O 0.0543(2) 0.28809(13) 0.3632(2) 0.0488(8) Uani 1 1 d . . .
N1 N 0.4689(2) 0.34516(10) 0.3882(2) 0.0240(6) Uani 1 1 d . . .
C1 C 0.6655(3) 0.34197(14) 0.3753(3) 0.0315(8) Uani 1 1 d . . .
C2 C 0.5794(4) 0.3733(2) 0.4067(4) 0.0350(12) Uani 0.7 1 d . . P
C2A C 0.5909(8) 0.3294(4) 0.4433(8) 0.019(2) Uani 0.3 1 d . . P
C3 C 0.4983(5) 0.3006(2) 0.4696(4) 0.0368(12) Uani 0.7 1 d . . P
C3A C 0.4712(10) 0.4061(4) 0.3746(9) 0.025(2) Uani 0.3 1 d . . P
C4 C 0.2648(3) 0.35094(15) 0.3841(3) 0.0335(8) Uani 1 1 d . . .
C5 C 0.3832(4) 0.3794(2) 0.4059(4) 0.0344(12) Uani 0.7 1 d . . P
C5A C 0.3960(8) 0.3350(4) 0.4488(8) 0.020(2) Uani 0.3 1 d . . P
C11 C 0.5887(3) 0.37164(12) 0.1470(3) 0.0289(7) Uani 1 1 d . . .
C12 C 0.6933(3) 0.39827(13) 0.1604(3) 0.0360(8) Uani 1 1 d . . .
C13 C 0.6893(4) 0.43637(15) 0.0880(4) 0.0507(12) Uani 1 1 d . . .
H13 H 0.7586 0.4551 0.0975 0.061 Uiso 1 1 calc R U .
C14 C 0.5870(5) 0.44727(16) 0.0034(4) 0.0558(13) Uani 1 1 d . . .
H14 H 0.5864 0.4731 -0.0459 0.067 Uiso 1 1 calc R U .
C15 C 0.4844(5) 0.42124(16) -0.0116(4) 0.0494(11) Uani 1 1 d . . .
H15 H 0.4137 0.4290 -0.0708 0.059 Uiso 1 1 calc R U .
C16 C 0.4857(3) 0.38382(14) 0.0606(3) 0.0344(8) Uani 1 1 d . . .
H16 H 0.4150 0.3661 0.0509 0.041 Uiso 1 1 calc R U .
C17 C 0.8965(4) 0.41284(19) 0.2691(4) 0.0593(13) Uani 1 1 d . . .
H17A H 0.9216 0.4119 0.2094 0.089 Uiso 1 1 calc R U .
H17B H 0.9589 0.3988 0.3330 0.089 Uiso 1 1 calc R U .
H17C H 0.8806 0.4484 0.2826 0.089 Uiso 1 1 calc R U .
C21 C 0.6569(3) 0.26709(12) 0.2107(2) 0.0231(6) Uani 1 1 d . . .
C22 C 0.6522(3) 0.22012(13) 0.2597(3) 0.0271(7) Uani 1 1 d . . .
C23 C 0.7060(3) 0.17688(14) 0.2394(3) 0.0379(9) Uani 1 1 d . . .
H23 H 0.7028 0.1451 0.2720 0.046 Uiso 1 1 calc R U .
C24 C 0.7640(3) 0.18059(15) 0.1717(3) 0.0402(9) Uani 1 1 d . . .
H24 H 0.8016 0.1512 0.1585 0.048 Uiso 1 1 calc R U .
C25 C 0.7683(3) 0.22657(14) 0.1225(3) 0.0342(8) Uani 1 1 d . . .
H25 H 0.8079 0.2285 0.0754 0.041 Uiso 1 1 calc R U .
C26 C 0.7149(3) 0.26961(13) 0.1421(3) 0.0282(7) Uani 1 1 d . . .
H26 H 0.7179 0.3011 0.1084 0.034 Uiso 1 1 calc R U .
C27 C 0.5816(5) 0.17448(16) 0.3747(3) 0.0509(11) Uani 1 1 d . . .
H27A H 0.5419 0.1489 0.3196 0.076 Uiso 1 1 calc R U .
H27B H 0.5349 0.1807 0.4173 0.076 Uiso 1 1 calc R U .
H27C H 0.6596 0.1618 0.4210 0.076 Uiso 1 1 calc R U .
C31 C 0.0988(3) 0.34314(13) 0.1587(2) 0.0242(7) Uani 1 1 d . . .
C32 C 0.1154(3) 0.39149(13) 0.1209(3) 0.0293(7) Uani 1 1 d . . .
C33 C 0.0228(3) 0.41510(14) 0.0391(3) 0.0349(8) Uani 1 1 d . . .
H33 H 0.0335 0.4479 0.0139 0.042 Uiso 1 1 calc R U .
C34 C -0.0851(3) 0.39064(15) -0.0057(3) 0.0378(8) Uani 1 1 d . . .
H34 H -0.1481 0.4069 -0.0617 0.045 Uiso 1 1 calc R U .
C35 C -0.1024(3) 0.34336(15) 0.0295(3) 0.0338(8) Uani 1 1 d . . .
H35 H -0.1767 0.3269 -0.0022 0.041 Uiso 1 1 calc R U .
C36 C -0.0102(3) 0.31952(14) 0.1122(3) 0.0286(7) Uani 1 1 d . . .
H36 H -0.0221 0.2868 0.1369 0.034 Uiso 1 1 calc R U .
C37 C 0.2529(4) 0.45628(17) 0.1237(4) 0.0546(12) Uani 1 1 d . . .
H37A H 0.2330 0.4504 0.0476 0.082 Uiso 1 1 calc R U .
H37B H 0.3372 0.4636 0.1595 0.082 Uiso 1 1 calc R U .
H37C H 0.2077 0.4855 0.1325 0.082 Uiso 1 1 calc R U .
C41 C 0.1732(3) 0.25046(14) 0.2852(3) 0.0308(8) Uani 1 1 d . . .
C42 C 0.0930(3) 0.24401(17) 0.3338(3) 0.0402(9) Uani 1 1 d . . .
C43 C 0.0585(4) 0.1947(2) 0.3493(4) 0.0575(14) Uani 1 1 d . . .
H43 H 0.0065 0.1900 0.3846 0.069 Uiso 1 1 calc R U .
C44 C 0.1001(5) 0.1532(2) 0.3130(4) 0.0643(16) Uani 1 1 d . . .
H44 H 0.0748 0.1198 0.3223 0.077 Uiso 1 1 calc R U .
C45 C 0.1769(4) 0.15848(17) 0.2638(3) 0.0535(12) Uani 1 1 d . . .
H45 H 0.2042 0.1293 0.2387 0.064 Uiso 1 1 calc R U .
C46 C 0.2145(3) 0.20738(15) 0.2513(3) 0.0382(9) Uani 1 1 d . . .
H46 H 0.2695 0.2113 0.2190 0.046 Uiso 1 1 calc R U .
C47 C -0.0271(4) 0.2834(3) 0.4139(4) 0.0725(18) Uani 1 1 d . . .
H47A H -0.1008 0.2684 0.3638 0.109 Uiso 1 1 calc R U .
H47B H -0.0429 0.3173 0.4360 0.109 Uiso 1 1 calc R U .
H47C H 0.0067 0.2612 0.4767 0.109 Uiso 1 1 calc R U .
P3 P 0.66314(13) 0.52520(4) 0.35804(10) 0.0576(3) Uani 1 1 d . . .
F1 F 0.7703(4) 0.55338(14) 0.4486(3) 0.0989(12) Uani 1 1 d . . .
F2 F 0.7089(5) 0.54800(17) 0.2744(3) 0.1124(14) Uani 1 1 d . . .
F3 F 0.5883(4) 0.57465(13) 0.3468(4) 0.1053(13) Uani 1 1 d . . .
F4 F 0.5603(4) 0.49737(16) 0.2663(3) 0.1087(13) Uani 1 1 d . . .
F5 F 0.6252(5) 0.50295(15) 0.4471(3) 0.1175(16) Uani 1 1 d . . .
F6 F 0.7381(4) 0.47529(14) 0.3716(3) 0.1145(15) Uani 1 1 d . . .
Cl2 Cl 0.9698(6) 0.46575(18) 0.7908(4) 0.0836(13) Uani 0.6 1 d . . P
Cl2A Cl 0.9920(14) 0.4704(4) 0.7819(9) 0.166(6) Uani 0.4 1 d . . P
Cl3 Cl 0.9092(7) 0.3824(2) 0.5996(6) 0.154(3) Uani 0.6 1 d . . P
Cl3A Cl 0.9008(5) 0.3664(2) 0.6106(5) 0.0547(10) Uani 0.4 1 d . . P
C6 C 0.9010(7) 0.4756(3) 0.6491(5) 0.092(2) Uani 1 1 d . . .
C7 C 0.9479(7) 0.4387(4) 0.5937(5) 0.127(4) Uani 1 1 d . . .
H7A H 1.0350 0.4404 0.6255 0.153 Uiso 1 1 calc R U .
H7B H 0.9213 0.4489 0.5179 0.153 Uiso 1 1 calc R U .
O6 O 0.3671(14) 0.5343(7) 0.3598(15) 0.064(5) Uani 0.2 1 d . . P
O5 O 0.9022(12) 0.3181(6) 0.2276(12) 0.049(4) Uani 0.2 1 d . . P

loop_
_atom_site_aniso_label
_atom_site_aniso_U_11
_atom_site_aniso_U_22
_atom_site_aniso_U_33
_atom_site_aniso_U_23
_atom_site_aniso_U_13
_atom_site_aniso_U_12
Pd1 0.01579(13) 0.02414(14) 0.01679(13) -0.00218(9) 0.00713(9) -0.00207(8)
Cl1 0.0342(4) 0.0459(5) 0.0239(4) -0.0122(4) 0.0100(3) -0.0080(4)
P1 0.0166(4) 0.0247(4) 0.0203(4) -0.0006(3) 0.0079(3) -0.0015(3)
P2 0.0177(4) 0.0283(4) 0.0210(4) 0.0007(3) 0.0094(3) -0.0018(3)
O1 0.0325(14) 0.0416(15) 0.0662(19) -0.0062(13) 0.0280(14) -0.0124(12)
O2 0.0429(14) 0.0353(13) 0.0309(13) 0.0067(11) 0.0194(11) -0.0032(11)
O3 0.0325(13) 0.0323(13) 0.0439(15) 0.0084(11) 0.0089(11) -0.0074(11)
O4 0.0275(13) 0.084(2) 0.0409(15) 0.0247(15) 0.0203(12) 0.0053(14)
N1 0.0225(13) 0.0305(14) 0.0194(13) -0.0032(11) 0.0087(11) -0.0028(11)
C1 0.0203(16) 0.046(2) 0.0271(17) -0.0097(15) 0.0084(14) -0.0053(14)
C2 0.025(2) 0.046(3) 0.036(3) -0.014(2) 0.015(2) -0.010(2)
C2A 0.013(4) 0.027(5) 0.017(5) -0.003(4) 0.006(4) 0.000(4)
C3 0.042(3) 0.046(3) 0.023(2) 0.007(2) 0.013(2) 0.001(2)
C3A 0.036(6) 0.010(5) 0.033(6) -0.005(4) 0.017(5) -0.010(4)
C4 0.0216(16) 0.054(2) 0.0286(17) -0.0111(16) 0.0139(14) -0.0033(15)
C5 0.026(2) 0.045(3) 0.034(3) -0.011(2) 0.012(2) 0.001(2)
C5A 0.013(4) 0.030(6) 0.016(5) -0.003(4) 0.006(4) -0.007(4)
C11 0.0375(19) 0.0239(16) 0.0358(18) 0.0017(14) 0.0257(16) 0.0020(14)
C12 0.043(2) 0.0259(17) 0.053(2) -0.0057(16) 0.0337(19) -0.0020(15)
C13 0.072(3) 0.027(2) 0.082(3) -0.002(2) 0.061(3) -0.007(2)
C14 0.097(4) 0.031(2) 0.066(3) 0.017(2) 0.061(3) 0.018(2)
C15 0.077(3) 0.039(2) 0.046(2) 0.0134(18) 0.039(2) 0.023(2)
C16 0.042(2) 0.0318(18) 0.0349(19) 0.0053(15) 0.0208(17) 0.0094(15)
C17 0.047(3) 0.060(3) 0.086(3) -0.023(3) 0.042(3) -0.026(2)
C21 0.0164(14) 0.0269(16) 0.0235(15) -0.0015(12) 0.0051(12) -0.0006(12)
C22 0.0242(16) 0.0303(17) 0.0228(16) 0.0008(13) 0.0049(13) 0.0000(13)
C23 0.038(2) 0.0254(18) 0.044(2) 0.0000(15) 0.0092(17) 0.0023(15)
C24 0.0324(19) 0.034(2) 0.054(2) -0.0141(17) 0.0165(18) 0.0043(15)
C25 0.0286(18) 0.040(2) 0.039(2) -0.0138(16) 0.0187(16) -0.0048(15)
C26 0.0238(16) 0.0312(17) 0.0315(17) -0.0048(14) 0.0129(14) -0.0047(13)
C27 0.078(3) 0.036(2) 0.044(2) 0.0049(18) 0.029(2) -0.018(2)
C31 0.0210(15) 0.0313(17) 0.0230(15) 0.0013(13) 0.0114(13) 0.0047(13)
C32 0.0290(17) 0.0307(18) 0.0307(17) -0.0016(14) 0.0143(14) 0.0013(14)
C33 0.039(2) 0.0310(18) 0.0337(19) 0.0049(15) 0.0135(16) 0.0084(15)
C34 0.0315(19) 0.046(2) 0.0327(19) 0.0051(16) 0.0091(16) 0.0134(16)
C35 0.0210(16) 0.051(2) 0.0271(17) 0.0016(16) 0.0068(14) 0.0037(15)
C36 0.0247(16) 0.0379(19) 0.0240(16) 0.0025(14) 0.0104(14) 0.0009(14)
C37 0.052(3) 0.041(2) 0.069(3) 0.016(2) 0.021(2) -0.0104(19)
C41 0.0204(16) 0.041(2) 0.0252(16) 0.0112(14) 0.0032(13) -0.0074(14)
C42 0.0209(17) 0.064(3) 0.0296(18) 0.0174(18) 0.0035(14) -0.0071(17)
C43 0.033(2) 0.085(4) 0.039(2) 0.030(2) -0.0020(18) -0.026(2)
C44 0.063(3) 0.058(3) 0.045(3) 0.020(2) -0.008(2) -0.035(3)
C45 0.066(3) 0.039(2) 0.035(2) 0.0073(17) -0.002(2) -0.015(2)
C46 0.040(2) 0.036(2) 0.0270(18) 0.0061(15) 0.0015(16) -0.0074(16)
C47 0.026(2) 0.152(6) 0.048(3) 0.036(3) 0.025(2) 0.008(3)
P3 0.0899(10) 0.0316(6) 0.0483(7) 0.0013(5) 0.0238(6) 0.0011(6)
F1 0.118(3) 0.083(2) 0.068(2) -0.0081(18) 0.007(2) -0.013(2)
F2 0.162(4) 0.111(3) 0.075(2) 0.007(2) 0.058(3) -0.035(3)
F3 0.106(3) 0.0553(19) 0.144(4) 0.018(2) 0.037(3) 0.0180(19)
F4 0.127(3) 0.089(3) 0.083(3) -0.012(2) 0.012(2) -0.040(2)
F5 0.206(5) 0.077(2) 0.108(3) 0.010(2) 0.102(3) -0.009(3)
F6 0.170(4) 0.065(2) 0.109(3) -0.001(2) 0.054(3) 0.042(2)
Cl2 0.155(3) 0.0535(19) 0.0496(17) 0.0047(14) 0.048(2) -0.001(2)
Cl2A 0.328(14) 0.117(6) 0.076(4) -0.036(4) 0.105(6) -0.140(7)
Cl3 0.163(5) 0.083(4) 0.108(4) -0.044(3) -0.061(3) 0.036(3)
Cl3A 0.054(2) 0.046(3) 0.0432(18) -0.0080(17) -0.0027(15) -0.0004(17)
C6 0.117(6) 0.080(4) 0.064(4) 0.014(3) 0.017(4) -0.018(4)
C7 0.092(5) 0.234(12) 0.046(4) 0.010(5) 0.016(3) -0.011(6)
O6 0.039(8) 0.077(12) 0.083(12) 0.008(9) 0.030(9) 0.005(8)
O5 0.035(8) 0.070(10) 0.050(9) 0.010(7) 0.025(7) -0.001(7)

loop_
_atom_type_symbol
_atom_type_description
_atom_type_scat_dispersion_real
_atom_type_scat_dispersion_imag
_atom_type_scat_source
C C 0.0033 0.0016 'International Tables Vol C Tables 4.2.6.8 and 6.1.1.4'
H H 0.0000 0.0000 'International Tables Vol C Tables 4.2.6.8 and 6.1.1.4'
N N 0.0061 0.0033 'International Tables Vol C Tables 4.2.6.8 and 6.1.1.4'
O O 0.0106 0.0060 'International Tables Vol C Tables 4.2.6.8 and 6.1.1.4'
F F 0.0171 0.0103 'International Tables Vol C Tables 4.2.6.8 and 6.1.1.4'
P P 0.1023 0.0942 'International Tables Vol C Tables 4.2.6.8 and 6.1.1.4'
Cl Cl 0.1484 0.1585 'International Tables Vol C Tables 4.2.6.8 and 6.1.1.4'
Pd Pd -0.9988 1.0072 'International Tables Vol C Tables 4.2.6.8 and 6.1.1.4'

loop_
_geom_angle_atom_site_label_1
_geom_angle_atom_site_label_2
_geom_angle_atom_site_label_3
_geom_angle
N1 Pd1 P1 85.69(8)
N1 Pd1 Cl1 177.02(8)
P1 Pd1 Cl1 93.93(3)
N1 Pd1 P2 84.67(8)
P1 Pd1 P2 169.75(3)
Cl1 Pd1 P2 95.87(3)
C21 P1 C11 106.09(15)
C21 P1 C1 108.02(15)
C11 P1 C1 109.46(17)
C21 P1 Pd1 119.48(10)
C11 P1 Pd1 112.94(12)
C1 P1 Pd1 100.41(11)
C41 P2 C31 106.46(15)
C41 P2 C4 108.35(17)
C31 P2 C4 107.99(16)
C41 P2 Pd1 115.05(12)
C31 P2 Pd1 117.12(11)
C4 P2 Pd1 101.33(11)
C12 O1 C17 117.9(3)
C22 O2 C27 117.9(3)
C32 O3 C37 117.9(3)
C42 O4 C47 117.6(4)
C2A N1 C5 138.7(5)
C2A N1 C5A 113.5(6)
C5 N1 C5A 51.5(5)
C2A N1 C2 49.7(5)
C5 N1 C2 110.1(3)
C5A N1 C2 136.2(5)
C2A N1 C3 60.9(5)
C5 N1 C3 108.5(3)
C5A N1 C3 58.9(5)
C2 N1 C3 108.0(3)
C2A N1 C3A 106.2(6)
C5 N1 C3A 57.6(5)
C5A N1 C3A 106.7(6)
C2 N1 C3A 58.1(5)
C3 N1 C3A 144.9(5)
C2A N1 Pd1 109.7(4)
C5 N1 Pd1 111.5(2)
C5A N1 Pd1 111.6(4)
C2 N1 Pd1 112.1(2)
C3 N1 Pd1 106.3(2)
C3A N1 Pd1 108.8(4)
C2 C1 C2A 46.8(4)
C2 C1 P1 106.0(3)
C2A C1 P1 109.1(4)
C2A C2 N1 64.0(5)
C2A C2 C3A 126.5(7)
N1 C2 C3A 65.0(4)
C2A C2 C1 68.6(5)
N1 C2 C1 112.5(4)
C3A C2 C1 149.4(6)
C2 C2A N1 66.3(5)
C2 C2A C3 125.0(8)
N1 C2A C3 62.6(4)
C2 C2A C1 64.6(5)
N1 C2A C1 111.3(6)
C3 C2A C1 155.1(7)
C5A C3 C2A 108.5(6)
C5A C3 N1 57.8(4)
C2A C3 N1 56.5(4)
C5 C3A C2 108.4(7)
C5 C3A N1 56.9(4)
C2 C3A N1 56.9(4)
C5A C4 C5 48.2(4)
C5A C4 P2 102.8(4)
C5 C4 P2 109.5(3)
C5A C5 N1 63.9(5)
C5A C5 C3A 125.6(7)
N1 C5 C3A 65.5(5)
C5A C5 C4 66.1(5)
N1 C5 C4 111.1(4)
C3A C5 C4 154.6(6)
C5 C5A N1 64.6(5)
C5 C5A C3 125.4(8)
N1 C5A C3 63.4(5)
C5 C5A C4 65.7(5)
N1 C5A C4 111.3(6)
C3 C5A C4 152.0(7)
C16 C11 C12 118.8(3)
C16 C11 P1 118.1(3)
C12 C11 P1 123.1(3)
O1 C12 C13 125.3(4)
O1 C12 C11 115.7(3)
C13 C12 C11 119.0(4)
C14 C13 C12 120.9(4)
C14 C13 H13 119.6
C12 C13 H13 119.6
C13 C14 C15 120.9(4)
C13 C14 H14 119.6
C15 C14 H14 119.6
C14 C15 C16 119.3(4)
C14 C15 H15 120.3
C16 C15 H15 120.3
C15 C16 C11 121.1(4)
C15 C16 H16 119.5
C11 C16 H16 119.5
O1 C17 H17A 109.5
O1 C17 H17B 109.5
H17A C17 H17B 109.5
O1 C17 H17C 109.5
H17A C17 H17C 109.5
H17B C17 H17C 109.5
C26 C21 C22 119.4(3)
C26 C21 P1 122.2(3)
C22 C21 P1 118.3(2)
O2 C22 C23 125.2(3)
O2 C22 C21 114.9(3)
C23 C22 C21 119.9(3)
C24 C23 C22 119.5(4)
C24 C23 H23 120.3
C22 C23 H23 120.3
C23 C24 C25 121.0(3)
C23 C24 H24 119.5
C25 C24 H24 119.5
C26 C25 C24 119.9(3)
C26 C25 H25 120.1
C24 C25 H25 120.1
C21 C26 C25 120.4(3)
C21 C26 H26 119.8
C25 C26 H26 119.8
O2 C27 H27A 109.5
O2 C27 H27B 109.5
H27A C27 H27B 109.5
O2 C27 H27C 109.5
H27A C27 H27C 109.5
H27B C27 H27C 109.5
C36 C31 C32 119.1(3)
C36 C31 P2 122.5(3)
C32 C31 P2 118.4(2)
O3 C32 C33 124.7(3)
O3 C32 C31 115.3(3)
C33 C32 C31 119.9(3)
C34 C33 C32 119.7(3)
C34 C33 H33 120.1
C32 C33 H33 120.1
C35 C34 C33 121.1(3)
C35 C34 H34 119.5
C33 C34 H34 119.5
C34 C35 C36 119.6(3)
C34 C35 H35 120.2
C36 C35 H35 120.2
C31 C36 C35 120.6(3)
C31 C36 H36 119.7
C35 C36 H36 119.7
O3 C37 H37A 109.5
O3 C37 H37B 109.5
H37A C37 H37B 109.5
O3 C37 H37C 109.5
H37A C37 H37C 109.5
H37B C37 H37C 109.5
C46 C41 C42 118.7(3)
C46 C41 P2 117.9(3)
C42 C41 P2 123.3(3)
O4 C42 C43 124.6(4)
O4 C42 C41 115.6(3)
C43 C42 C41 119.8(4)
C44 C43 C42 119.5(4)
C44 C43 H43 120.3
C42 C43 H43 120.3
C45 C44 C43 121.8(4)
C45 C44 H44 119.1
C43 C44 H44 119.1
C44 C45 C46 118.8(5)
C44 C45 H45 120.6
C46 C45 H45 120.6
C41 C46 C45 121.2(4)
C41 C46 H46 119.4
C45 C46 H46 119.4
O4 C47 H47A 109.5
O4 C47 H47B 109.5
H47A C47 H47B 109.5
O4 C47 H47C 109.5
H47A C47 H47C 109.5
H47B C47 H47C 109.5
F3 P3 F4 92.4(3)
F3 P3 F6 178.8(3)
F4 P3 F6 88.0(3)
F3 P3 F5 92.1(2)
F4 P3 F5 93.0(3)
F6 P3 F5 86.8(2)
F3 P3 F2 89.1(3)
F4 P3 F2 90.3(2)
F6 P3 F2 92.1(3)
F5 P3 F2 176.5(3)
F3 P3 F1 88.5(2)
F4 P3 F1 177.9(3)
F6 P3 F1 91.1(2)
F5 P3 F1 88.9(3)
F2 P3 F1 87.8(2)
C7 C6 Cl2A 105.2(7)
C7 C6 Cl2 110.0(5)
C6 C7 Cl3 113.4(7)
C6 C7 Cl3A 111.2(6)
C6 C7 H7A 108.9
Cl3 C7 H7A 108.9
Cl3A C7 H7A 107.8
C6 C7 H7B 108.9
Cl3 C7 H7B 108.9
Cl3A C7 H7B 112.2
H7A C7 H7B 107.7

loop_
_geom_bond_atom_site_label_1
_geom_bond_atom_site_label_2
_geom_bond_distance
Pd1 N1 2.086(3)
Pd1 P1 2.2962(8)
Pd1 Cl1 2.3036(8)
Pd1 P2 2.3055(8)
P1 C21 1.803(3)
P1 C11 1.810(3)
P1 C1 1.839(3)
P2 C41 1.811(3)
P2 C31 1.813(3)
P2 C4 1.843(3)
O1 C12 1.355(5)
O1 C17 1.436(5)
O2 C22 1.348(4)
O2 C27 1.441(4)
O3 C32 1.358(4)
O3 C37 1.429(5)
O4 C42 1.365(5)
O4 C47 1.433(5)
N1 C2A 1.455(10)
N1 C5 1.476(6)
N1 C5A 1.466(10)
N1 C2 1.482(5)
N1 C3 1.550(6)
N1 C3A 1.603(10)
C1 C2 1.530(6)
C1 C2A 1.577(10)
C2 C2A 1.236(12)
C2 C3A 1.501(12)
C2A C3 1.526(11)
C3 C5A 1.484(12)
C3A C5 1.489(12)
C4 C5A 1.567(10)
C4 C5 1.562(6)
C5 C5A 1.279(12)
C11 C16 1.390(5)
C11 C12 1.415(5)
C12 C13 1.388(6)
C13 C14 1.366(7)
C13 H13 0.9500
C14 C15 1.381(7)
C14 H14 0.9500
C15 C16 1.382(5)
C15 H15 0.9500
C16 H16 0.9500
C17 H17A 0.9800
C17 H17B 0.9800
C17 H17C 0.9800
C21 C26 1.385(5)
C21 C22 1.409(5)
C22 C23 1.393(5)
C23 C24 1.376(6)
C23 H23 0.9500
C24 C25 1.387(6)
C24 H24 0.9500
C25 C26 1.381(5)
C25 H25 0.9500
C26 H26 0.9500
C27 H27A 0.9800
C27 H27B 0.9800
C27 H27C 0.9800
C31 C36 1.387(5)
C31 C32 1.408(5)
C32 C33 1.389(5)
C33 C34 1.385(5)
C33 H33 0.9500
C34 C35 1.371(5)
C34 H34 0.9500
C35 C36 1.396(5)
C35 H35 0.9500
C36 H36 0.9500
C37 H37A 0.9800
C37 H37B 0.9800
C37 H37C 0.9800
C41 C46 1.387(6)
C41 C42 1.402(5)
C42 C43 1.398(6)
C43 C44 1.373(8)
C43 H43 0.9500
C44 C45 1.368(8)
C44 H44 0.9500
C45 C46 1.392(6)
C45 H45 0.9500
C46 H46 0.9500
C47 H47A 0.9800
C47 H47B 0.9800
C47 H47C 0.9800
P3 F3 1.560(4)
P3 F4 1.568(4)
P3 F6 1.567(4)
P3 F5 1.575(4)
P3 F2 1.575(4)
P3 F1 1.592(4)
Cl2 C6 1.798(8)
Cl2A C6 1.721(14)
Cl3 C7 1.558(12)
Cl3A C7 2.016(12)
C6 C7 1.476(12)
C7 H7A 0.9900
C7 H7B 0.9900

loop_
_geom_torsion_atom_site_label_1
_geom_torsion_atom_site_label_2
_geom_torsion_atom_site_label_3
_geom_torsion_atom_site_label_4
_geom_torsion
C21 P1 C1 C2 -159.3(3)
C11 P1 C1 C2 85.6(3)
Pd1 P1 C1 C2 -33.5(3)
C21 P1 C1 C2A -110.2(4)
C11 P1 C1 C2A 134.7(4)
Pd1 P1 C1 C2A 15.7(4)
C5 N1 C2 C2A 137.5(6)
C5A N1 C2 C2A 82.6(9)
C3 N1 C2 C2A 19.2(6)
C3A N1 C2 C2A 163.3(7)
Pd1 N1 C2 C2A -97.6(5)
C2A N1 C2 C3A -163.3(7)
C5 N1 C2 C3A -25.8(6)
C5A N1 C2 C3A -80.7(8)
C3 N1 C2 C3A -144.1(5)
Pd1 N1 C2 C3A 99.0(5)
C2A N1 C2 C1 50.1(6)
C5 N1 C2 C1 -172.4(4)
C5A N1 C2 C1 132.7(7)
C3 N1 C2 C1 69.3(5)
C3A N1 C2 C1 -146.6(6)
Pd1 N1 C2 C1 -47.5(5)
P1 C1 C2 C2A 101.4(5)
C2A C1 C2 N1 -47.8(5)
P1 C1 C2 N1 53.7(4)
C2A C1 C2 C3A -126.3(12)
P1 C1 C2 C3A -24.9(11)
C3A C2 C2A N1 18.9(8)
C1 C2 C2A N1 -130.4(4)
N1 C2 C2A C3 -22.8(7)
C3A C2 C2A C3 -4.0(13)
C1 C2 C2A C3 -153.3(9)
N1 C2 C2A C1 130.4(4)
C3A C2 C2A C1 149.3(8)
C5 N1 C2A C2 -73.8(8)
C5A N1 C2A C2 -131.6(6)
C3 N1 C2A C2 -159.0(6)
C3A N1 C2A C2 -14.7(6)
Pd1 N1 C2A C2 102.8(4)
C5 N1 C2A C3 85.3(7)
C5A N1 C2A C3 27.5(6)
C2 N1 C2A C3 159.0(6)
C3A N1 C2A C3 144.4(5)
Pd1 N1 C2A C3 -98.2(4)
C5 N1 C2A C1 -121.3(7)
C5A N1 C2A C1 -179.1(6)
C2 N1 C2A C1 -47.5(5)
C3 N1 C2A C1 153.4(8)
C3A N1 C2A C1 -62.2(8)
Pd1 N1 C2A C1 55.2(7)
P1 C1 C2A C2 -94.3(5)
C2 C1 C2A N1 48.4(5)
P1 C1 C2A N1 -45.9(7)
C2 C1 C2A C3 119.0(19)
P1 C1 C2A C3 24.7(19)
C2 C2A C3 C5A -2.6(11)
N1 C2A C3 C5A -26.2(6)
C1 C2A C3 C5A -107.9(18)
C2 C2A C3 N1 23.6(7)
C1 C2A C3 N1 -81.8(17)
C2A N1 C3 C5A 150.4(7)
C5 N1 C3 C5A 14.3(5)
C2 N1 C3 C5A 133.7(5)
C3A N1 C3 C5A 74.0(9)
Pd1 N1 C3 C5A -105.8(5)
C5 N1 C3 C2A -136.1(5)
C5A N1 C3 C2A -150.4(7)
C2 N1 C3 C2A -16.7(5)
C3A N1 C3 C2A -76.4(9)
Pd1 N1 C3 C2A 103.8(5)
C2A C2 C3A C5 6.6(12)
N1 C2 C3A C5 25.3(5)
C1 C2 C3A C5 117.6(10)
C2A C2 C3A N1 -18.7(8)
C1 C2 C3A N1 92.3(10)
C2A N1 C3A C5 -137.9(5)
C5A N1 C3A C5 -16.5(6)
C2 N1 C3A C5 -151.1(6)
C3 N1 C3A C5 -75.7(9)
Pd1 N1 C3A C5 104.1(4)
C2A N1 C3A C2 13.2(6)
C5 N1 C3A C2 151.1(6)
C5A N1 C3A C2 134.6(5)
C3 N1 C3A C2 75.4(9)
Pd1 N1 C3A C2 -104.9(4)
C41 P2 C4 C5A 86.6(4)
C31 P2 C4 C5A -158.4(4)
Pd1 P2 C4 C5A -34.8(4)
C41 P2 C4 C5 136.5(3)
C31 P2 C4 C5 -108.5(3)
Pd1 P2 C4 C5 15.1(3)
C2A N1 C5 C5A -82.4(9)
C2 N1 C5 C5A -133.7(6)
C3 N1 C5 C5A -15.7(6)
C3A N1 C5 C5A -159.6(7)
Pd1 N1 C5 C5A 101.1(5)
C2A N1 C5 C3A 77.2(9)
C5A N1 C5 C3A 159.6(7)
C2 N1 C5 C3A 25.9(6)
C3 N1 C5 C3A 144.0(6)
Pd1 N1 C5 C3A -99.3(5)
C2A N1 C5 C4 -130.1(7)
C5A N1 C5 C4 -47.7(5)
C2 N1 C5 C4 178.6(4)
C3 N1 C5 C4 -63.4(4)
C3A N1 C5 C4 152.7(6)
Pd1 N1 C5 C4 53.4(4)
C2 C3A C5 C5A -2.7(11)
N1 C3A C5 C5A 22.6(8)
C2 C3A C5 N1 -25.3(5)
C2 C3A C5 C4 -113.1(13)
N1 C3A C5 C4 -87.8(13)
P2 C4 C5 C5A -89.9(5)
C5A C4 C5 N1 46.6(5)
P2 C4 C5 N1 -43.4(4)
C5A C4 C5 C3A 123.5(15)
P2 C4 C5 C3A 33.6(14)
C3A C5 C5A N1 -22.9(8)
C4 C5 C5A N1 131.0(4)
N1 C5 C5A C3 19.2(7)
C3A C5 C5A C3 -3.8(13)
C4 C5 C5A C3 150.2(10)
N1 C5 C5A C4 -131.0(4)
C3A C5 C5A C4 -153.9(7)
C2A N1 C5A C5 134.5(6)
C2 N1 C5A C5 78.8(7)
C3 N1 C5A C5 162.6(6)
C3A N1 C5A C5 17.9(6)
Pd1 N1 C5A C5 -100.9(4)
C2A N1 C5A C3 -28.1(6)
C5 N1 C5A C3 -162.6(6)
C2 N1 C5A C3 -83.8(7)
C3A N1 C5A C3 -144.7(5)
Pd1 N1 C5A C3 96.5(4)
C2A N1 C5A C4 -178.0(6)
C5 N1 C5A C4 47.6(5)
C2 N1 C5A C4 126.4(6)
C3 N1 C5A C4 -149.9(8)
C3A N1 C5A C4 65.4(8)
Pd1 N1 C5A C4 -53.3(7)
C2A C3 C5A C5 6.4(11)
N1 C3 C5A C5 -19.4(7)
C2A C3 C5A N1 25.8(6)
C2A C3 C5A C4 111.4(16)
N1 C3 C5A C4 85.6(16)
P2 C4 C5A C5 104.8(4)
C5 C4 C5A N1 -47.0(5)
P2 C4 C5A N1 57.8(7)
C5 C4 C5A C3 -120.2(17)
P2 C4 C5A C3 -15.3(17)
C21 P1 C11 C16 107.2(3)
C1 P1 C11 C16 -136.5(3)
Pd1 P1 C11 C16 -25.6(3)
C21 P1 C11 C12 -72.1(3)
C1 P1 C11 C12 44.2(3)
Pd1 P1 C11 C12 155.2(3)
C17 O1 C12 C13 9.9(5)
C17 O1 C12 C11 -171.9(3)
C16 C11 C12 O1 -177.0(3)
P1 C11 C12 O1 2.2(4)
C16 C11 C12 C13 1.3(5)
P1 C11 C12 C13 -179.5(3)
O1 C12 C13 C14 176.4(4)
C11 C12 C13 C14 -1.8(6)
C12 C13 C14 C15 1.0(6)
C13 C14 C15 C16 0.2(6)
C14 C15 C16 C11 -0.7(6)
C12 C11 C16 C15 -0.1(5)
P1 C11 C16 C15 -179.4(3)
C11 P1 C21 C26 6.2(3)
C1 P1 C21 C26 -111.1(3)
Pd1 P1 C21 C26 135.2(2)
C11 P1 C21 C22 -171.8(2)
C1 P1 C21 C22 70.9(3)
Pd1 P1 C21 C22 -42.8(3)
C27 O2 C22 C23 -2.7(5)
C27 O2 C22 C21 177.7(3)
C26 C21 C22 O2 180.0(3)
P1 C21 C22 O2 -1.9(4)
C26 C21 C22 C23 0.3(5)
P1 C21 C22 C23 178.4(3)
O2 C22 C23 C24 -179.3(3)
C21 C22 C23 C24 0.3(5)
C22 C23 C24 C25 -0.8(6)
C23 C24 C25 C26 0.7(6)
C22 C21 C26 C25 -0.5(5)
P1 C21 C26 C25 -178.5(3)
C24 C25 C26 C21 0.0(5)
C41 P2 C31 C36 -0.6(3)
C4 P2 C31 C36 -116.8(3)
Pd1 P2 C31 C36 129.7(2)
C41 P2 C31 C32 -177.0(3)
C4 P2 C31 C32 66.8(3)
Pd1 P2 C31 C32 -46.7(3)
C37 O3 C32 C33 -9.9(5)
C37 O3 C32 C31 170.0(3)
C36 C31 C32 O3 -179.1(3)
P2 C31 C32 O3 -2.6(4)
C36 C31 C32 C33 0.8(5)
P2 C31 C32 C33 177.3(3)
O3 C32 C33 C34 179.2(3)
C31 C32 C33 C34 -0.7(5)
C32 C33 C34 C35 0.1(6)
C33 C34 C35 C36 0.4(6)
C32 C31 C36 C35 -0.3(5)
P2 C31 C36 C35 -176.7(3)
C34 C35 C36 C31 -0.3(5)
C31 P2 C41 C46 109.3(3)
C4 P2 C41 C46 -134.7(3)
Pd1 P2 C41 C46 -22.2(3)
C31 P2 C41 C42 -69.3(3)
C4 P2 C41 C42 46.6(3)
Pd1 P2 C41 C42 159.2(2)
C47 O4 C42 C43 0.3(5)
C47 O4 C42 C41 -179.6(3)
C46 C41 C42 O4 -178.7(3)
P2 C41 C42 O4 -0.1(4)
C46 C41 C42 C43 1.4(5)
P2 C41 C42 C43 180.0(3)
O4 C42 C43 C44 177.7(4)
C41 C42 C43 C44 -2.4(6)
C42 C43 C44 C45 1.5(6)
C43 C44 C45 C46 0.6(6)
C42 C41 C46 C45 0.7(5)
P2 C41 C46 C45 -178.0(3)
C44 C45 C46 C41 -1.7(6)
Cl2A C6 C7 Cl3 80.6(7)
Cl2 C6 C7 Cl3 69.6(7)
Cl2A C6 C7 Cl3A 77.8(7)
Cl2 C6 C7 Cl3A 66.8(6)
